data_7115846
loop_
_publ_author_name
'Nga T. Nguyen'
'Yuki Mori'
'Takahiro Matsumoto'
'Takeshi Yatabe'
'Ryota Kabe'
'Hidetaka Nakai'
'Ki-Seok Yoon'
'Seiji Ogo'

_publ_section_title
;
 A [NiFe]hydrogenase model that catalyses the release of hydrogen from
 formic acid
;
_journal_name_full Chem.Commun.
_journal_page_first 13385
_journal_paper_doi 10.1039/C4cc05911E
_journal_volume 50
_journal_year 2014
_chemical_formula_moiety 'C22 H50 N2 Ni O7 Ru S2'
_chemical_formula_sum 'C22 H50 N2 Ni O7 Ru S2'
_chemical_formula_weight 678.54
_space_group_crystal_system monoclinic
_space_group_IT_number 14
_space_group_name_Hall '-P 2ybc'
_space_group_name_H-M_alt 'P 1 21/c 1'
_symmetry_space_group_name_Hall '-P 2ybc'
_symmetry_space_group_name_H-M 'P 1 21/c 1'
_atom_sites_solution_hydrogens geom
_atom_sites_solution_primary direct
_atom_sites_solution_secondary difmap
_cell_angle_alpha 90.0000
_cell_angle_beta 91.619(4)
_cell_angle_gamma 90.0000
_cell_formula_units_Z 4
_cell_length_a 21.236(5)
_cell_length_b 8.628(2)
_cell_length_c 15.597(4)
_cell_measurement_reflns_used 6452
_cell_measurement_temperature 293
_cell_measurement_theta_max 25.30
_cell_measurement_theta_min 2.60
_cell_volume 2856.6(12)
_computing_cell_refinement 'CrystalClear-SM Expert 2.1 b32'
_computing_data_collection 'CrystalClear-SM Expert 2.1 b32 (Rigaku, 2014)'
_computing_data_reduction 'CrystalClear-SM Expert 2.1 b32'
_computing_molecular_graphics 'CrystalStructure 4.1'
_computing_publication_material 'CrystalStructure 4.1 (Rigaku, 2014)'
_computing_structure_refinement 'SHELXL2013 (Sheldrick, 2008)'
_computing_structure_solution 'SIR92 (Altomare, et al., 1994)'
_diffrn_ambient_temperature 293
_diffrn_detector_area_resol_mean 7.111
_diffrn_measured_fraction_theta_full 0.980
_diffrn_measured_fraction_theta_max 0.979
_diffrn_measurement_device_type 'Rigaku Saturn724'
_diffrn_measurement_method \w
_diffrn_radiation_type 'Mo K\a'
_diffrn_radiation_wavelength 0.71075
_diffrn_reflns_av_R_equivalents 0.0449
_diffrn_reflns_Laue_measured_fraction_full 0.980
_diffrn_reflns_Laue_measured_fraction_max 0.979
_diffrn_reflns_limit_h_max 24
_diffrn_reflns_limit_h_min -25
_diffrn_reflns_limit_k_max 10
_diffrn_reflns_limit_k_min -8
_diffrn_reflns_limit_l_max 18
_diffrn_reflns_limit_l_min -18
_diffrn_reflns_number 18392
_diffrn_reflns_point_group_measured_fraction_full 0.980
_diffrn_reflns_point_group_measured_fraction_max 0.979
_diffrn_reflns_theta_full 25.242
_diffrn_reflns_theta_max 25.340
_diffrn_reflns_theta_min 2.613
_diffrn_standards_number 0
_exptl_absorpt_coefficient_mu 1.376
_exptl_absorpt_correction_T_max 0.946
_exptl_absorpt_correction_T_min 0.701
_exptl_absorpt_correction_type multi-scan
_exptl_absorpt_process_details 'REQAB (Rigaku, 1998)'
_exptl_crystal_colour colorless
_exptl_crystal_density_diffrn 1.578
_exptl_crystal_density_method 'not measured'
_exptl_crystal_description prism
_exptl_crystal_F_000 1424.00
_exptl_crystal_size_max 0.370
_exptl_crystal_size_mid 0.200
_exptl_crystal_size_min 0.040
_refine_diff_density_max 1.30
_refine_diff_density_min -0.98
_refine_ls_extinction_coef 0.0028(3)
_refine_ls_extinction_method SHELXL
_refine_ls_goodness_of_fit_ref 1.135
_refine_ls_hydrogen_treatment mixed
_refine_ls_number_parameters 329
_refine_ls_number_reflns 5116
_refine_ls_number_restraints 5
_refine_ls_R_factor_all 0.0677
_refine_ls_R_factor_gt 0.0591
_refine_ls_shift/su_max 0.001
_refine_ls_structure_factor_coef Fsqd
_refine_ls_weighting_details 'w = 1/[\s^2^(Fo^2^)+(0.0000P)^2^+30.4751P] where P=(Fo^2^+2Fc^2^)/3'
_refine_ls_weighting_scheme calc
_refine_ls_wR_factor_gt 0.1267
_refine_ls_wR_factor_ref 0.1309
_reflns_number_gt 4444
_reflns_number_total 5116
_reflns_threshold_expression F^2^>2.0\s(F^2^)
_cod_data_source_file c4cc05911e2.cif
_cod_data_source_block SX385
_cod_database_code 7115846
_shelxl_res_file
;
TITL SX385
CELL  0.71075 21.23600 8.62800 15.59700 90.000 91.619 90.000
ZERR  4 0.00500 0.00200 0.00400 0.000 0.004 0.000
LATT 1
SYMM    -X, .50+Y, .50-Z
SFAC C H N NI O RU S
UNIT 88 200 8 4 28 4 8
L.S. 10
FMAP 2
PLAN -50
WPDB -2
HTAB
LIST 4
TEMP 20.0
ACTA
SIZE 0.370 0.200 0.040
BUMP
WGHT    0.000000   30.475098
EXTI    0.002782
FVAR       1.27878
RU1   6    0.156848    0.405815    0.583475    11.00000    0.02636    0.01738 =
         0.02031   -0.00014    0.00246   -0.00092
NI1   4    0.277631    0.323299    0.639285    11.00000    0.02947    0.01973 =
         0.02217    0.00230    0.00028    0.00442
S1    7    0.195120    0.395162    0.730196    11.00000    0.03463    0.02730 =
         0.01958    0.00016    0.00196    0.00058
S2    7    0.198825    0.148317    0.586775    11.00000    0.03811    0.01782 =
         0.03018   -0.00001    0.00290    0.00098
O1    5    0.331903    0.186220    0.720382    11.00000    0.04564    0.02968 =
         0.03482    0.00932    0.00283    0.00868
O2    5    0.335718   -0.031315    0.797969    11.00000    0.05731    0.02457 =
         0.03639    0.00928   -0.01093   -0.00061
O3    5    0.317856    0.767106    0.422157    11.00000    0.04616    0.04683 =
         0.04209    0.00182   -0.00513    0.01062
O4    5    0.459873    0.611089    0.316470    11.00000    0.04853    0.08996 =
         0.12811    0.01995    0.01236    0.00607
O5    5    0.463620    0.302596    0.277117    11.00000    0.05523    0.06113 =
         0.17934   -0.03027    0.01291   -0.01242
O6    5    0.452342    0.821732    0.444819    11.00000    0.04615    0.08215 =
         0.25672    0.00679   -0.02517   -0.01085
O7    5    0.496362    0.891068    0.601458    11.00000    0.05849    0.10711 =
         0.29583   -0.05393    0.02442   -0.01786
N1    3    0.329758    0.264452    0.529618    11.00000    0.03566    0.02932 =
         0.02488    0.00214   -0.00116    0.00998
N2    3    0.324918    0.529124    0.678075    11.00000    0.03005    0.02982 =
         0.02475    0.00352   -0.00672    0.00077
C1    1    0.228252    0.582180    0.760962    11.00000    0.03891    0.03064 =
         0.02593   -0.00892   -0.00243    0.00132
AFIX  23
H1A   2    0.194280    0.656549    0.765788    11.00000   -1.20000
H1B   2    0.248920    0.572663    0.816972    11.00000   -1.20000
AFIX   0
C2    1    0.274859    0.642979    0.698445    11.00000    0.03773    0.02530 =
         0.03118   -0.00369   -0.00896    0.00121
AFIX  23
H2A   2    0.252519    0.671911    0.645749    11.00000   -1.20000
H2B   2    0.294461    0.735697    0.722121    11.00000   -1.20000
AFIX   0
C3    1    0.363062    0.599120    0.609841    11.00000    0.04119    0.04002 =
         0.03939    0.00654   -0.00114   -0.00923
AFIX  23
H3A   2    0.389134    0.680605    0.634860    11.00000   -1.20000
H3B   2    0.334927    0.646351    0.567300    11.00000   -1.20000
AFIX   0
C4    1    0.405078    0.483480    0.565537    11.00000    0.03064    0.05619 =
         0.04079    0.00160   -0.00225   -0.00403
AFIX  23
H4A   2    0.422789    0.412356    0.607917    11.00000   -1.20000
H4B   2    0.439672    0.538516    0.539958    11.00000   -1.20000
AFIX   0
C5    1    0.369730    0.391230    0.496155    11.00000    0.03769    0.04548 =
         0.03289    0.00577    0.01002    0.00264
AFIX  23
H5A   2    0.343229    0.461665    0.462752    11.00000   -1.20000
H5B   2    0.400092    0.346777    0.457883    11.00000   -1.20000
AFIX   0
C6    1    0.282540    0.228571    0.459898    11.00000    0.04601    0.03497 =
         0.02209   -0.00648   -0.00105    0.00899
AFIX  23
H6A   2    0.304490    0.192989    0.409872    11.00000   -1.20000
H6B   2    0.260232    0.322932    0.444165    11.00000   -1.20000
AFIX   0
C7    1    0.235254    0.107072    0.484605    11.00000    0.04648    0.02862 =
         0.03633   -0.01269    0.00332    0.00423
AFIX  23
H7A   2    0.256136    0.007208    0.488284    11.00000   -1.20000
H7B   2    0.202604    0.100339    0.439999    11.00000   -1.20000
AFIX   0
C8    1    0.366261    0.508583    0.755562    11.00000    0.03377    0.04382 =
         0.04098    0.00026   -0.01072   -0.00327
AFIX 137
H8A   2    0.382746    0.607376    0.773469    11.00000   -1.20000
H8B   2    0.400437    0.440519    0.742479    11.00000   -1.20000
H8C   2    0.342341    0.464567    0.800855    11.00000   -1.20000
AFIX   0
C9    1    0.369714    0.126269    0.546309    11.00000    0.05670    0.04130 =
         0.04248    0.00238    0.01135    0.02496
AFIX 137
H9A   2    0.386001    0.089431    0.493253    11.00000   -1.20000
H9B   2    0.344965    0.046309    0.571763    11.00000   -1.20000
H9C   2    0.404057    0.153565    0.584721    11.00000   -1.20000
AFIX   0
C10   1    0.307207    0.070677    0.756762    11.00000    0.04528    0.02677 =
         0.03189    0.00046    0.00135    0.00283
AFIX  43
H10   2    0.263605    0.061726    0.752045    11.00000   -1.20000
AFIX   0
C11   1    0.125131    0.613245    0.509885    11.00000    0.02703    0.02022 =
         0.03311    0.00630   -0.00069    0.00279
C12   1    0.119800    0.479040    0.455267    11.00000    0.02581    0.03170 =
         0.02315    0.00418    0.00124    0.00650
C13   1    0.084557    0.349822    0.482724    11.00000    0.02986    0.02298 =
         0.03011   -0.00061   -0.00334    0.00127
C14   1    0.052859    0.352146    0.562674    11.00000    0.01694    0.02486 =
         0.03669    0.00544   -0.00289   -0.00262
C15   1    0.059897    0.482142    0.616921    11.00000    0.02485    0.02809 =
         0.03112    0.00485    0.00594    0.00560
C16   1    0.095859    0.615012    0.590188    11.00000    0.02740    0.02168 =
         0.03025   -0.00054   -0.00123    0.00690
C17   1    0.160577    0.753013    0.479717    11.00000    0.04301    0.02873 =
         0.03844    0.00644   -0.00058   -0.00365
AFIX 137
H17A  2    0.202823    0.723560    0.466611    11.00000   -1.20000
H17B  2    0.161671    0.830240    0.524044    11.00000   -1.20000
H17C  2    0.139860    0.794449    0.429240    11.00000   -1.20000
AFIX   0
C18   1    0.150195    0.483083    0.368976    11.00000    0.03716    0.04631 =
         0.03044    0.00571    0.00525    0.00415
AFIX 137
H18A  2    0.118626    0.502469    0.325012    11.00000   -1.20000
H18B  2    0.170106    0.385281    0.358473    11.00000   -1.20000
H18C  2    0.181183    0.564071    0.368559    11.00000   -1.20000
AFIX   0
C19   1    0.077243    0.207271    0.427865    11.00000    0.04015    0.03229 =
         0.03922   -0.00733   -0.00898   -0.00244
AFIX 137
H19A  2    0.104389    0.214859    0.379861    11.00000   -1.20000
H19B  2    0.034297    0.198646    0.407522    11.00000   -1.20000
H19C  2    0.088372    0.117307    0.461191    11.00000   -1.20000
AFIX   0
C20   1    0.014902    0.212430    0.587916    11.00000    0.04540    0.03519 =
         0.04779    0.00751    0.00622   -0.01314
AFIX 137
H20A  2   -0.021294    0.245545    0.618556    11.00000   -1.20000
H20B  2    0.040428    0.145925    0.623941    11.00000   -1.20000
H20C  2    0.001417    0.156911    0.537313    11.00000   -1.20000
AFIX   0
C21   1    0.031142    0.484278    0.704952    11.00000    0.03893    0.04551 =
         0.03496    0.00435    0.01073    0.00491
AFIX 137
H21A  2    0.015373    0.382991    0.718074    11.00000   -1.20000
H21B  2   -0.002812    0.557719    0.705227    11.00000   -1.20000
H21C  2    0.062685    0.513473    0.747209    11.00000   -1.20000
AFIX   0
C22   1    0.100106    0.758064    0.646258    11.00000    0.04040    0.03053 =
         0.05298   -0.01045   -0.00115    0.00895
AFIX 137
H22A  2    0.076383    0.840627    0.619656    11.00000   -1.20000
H22B  2    0.143382    0.788858    0.653341    11.00000   -1.20000
H22C  2    0.083248    0.735420    0.701333    11.00000   -1.20000
AFIX   0
H1    2    0.228920    0.447315    0.564258    11.00000    0.02870
HKLF 4
 
REM  SX385
REM R1 =  0.0591 for    4444 Fo > 4sig(Fo)  and  0.0677 for all    5116 data
REM    329 parameters refined using      5 restraints
 
END  
     
WGHT      0.0001     30.4689 

REM Instructions for potential hydrogen bonds
EQIV $1 x, -y+3/2, z+1/2
HTAB C1 O3_$1
EQIV $2 x, y+1, z
HTAB C2 O2_$2
HTAB C3 O3
EQIV $3 x, -y+1/2, z-1/2
HTAB C5 O2_$3
EQIV $4 x, -y+1/2, z+1/2
HTAB C8 O5_$4
HTAB C10 S2

REM Highest difference peak  1.296,  deepest hole -0.975,  1-sigma level  0.132
Q1    1   0.5077 -0.2797  1.1430  11.00000  0.05    1.30
Q2    1   0.4461  0.0371  0.8040  11.00000  0.05    1.21
Q3    1   0.4632 -0.2399  0.8938  11.00000  0.05    1.13
Q4    1   0.4100  0.6416  0.6970  11.00000  0.05    1.02
Q5    1   0.0328  0.4846  0.5388  11.00000  0.05    1.01
Q6    1   0.4906 -0.3989  1.0770  11.00000  0.05    0.99
Q7    1   0.4528 -0.3135  0.9756  11.00000  0.05    0.93
Q8    1   0.4498 -0.3989  0.9110  11.00000  0.05    0.71
Q9    1   0.1791  0.4014  0.5331  11.00000  0.05    0.67
Q10   1   0.1826  0.2554  0.6029  11.00000  0.05    0.65
Q11   1   0.3752  0.3665  0.6746  11.00000  0.05    0.61
Q12   1   0.3006  0.4682  0.6606  11.00000  0.05    0.59
Q13   1   0.3278 -0.1671  0.8950  11.00000  0.05    0.59
Q14   1   0.2451  0.1012  0.3999  11.00000  0.05    0.56
Q15   1   0.3191  0.0649  0.6407  11.00000  0.05    0.55
Q16   1   0.2397  0.5638  0.6262  11.00000  0.05    0.53
Q17   1   0.3653  0.1839  0.4547  11.00000  0.05    0.47
Q18   1   0.3214  0.2922  0.7805  11.00000  0.05    0.45
Q19   1   0.2590  0.4745  0.6009  11.00000  0.05    0.45
Q20   1   0.2425  0.3515  0.4857  11.00000  0.05    0.45
Q21   1   0.3092  0.3133  0.5745  11.00000  0.05    0.43
Q22   1   0.4135  0.1788  0.7615  11.00000  0.05    0.43
Q23   1   0.1245  0.2773  0.5774  11.00000  0.05    0.42
Q24   1   0.3633 -0.2931  0.9444  11.00000  0.05    0.42
Q25   1   0.1307  0.4231  0.5655  11.00000  0.05    0.42
Q26   1   0.4219  0.4345  0.7085  11.00000  0.05    0.42
Q27   1   0.2229  0.1440  0.5392  11.00000  0.05    0.41
Q28   1   0.2084  0.4843  0.5912  11.00000  0.05    0.41
Q29   1   0.0770  0.2229  0.5375  11.00000  0.05    0.41
Q30   1   0.2516  0.2717  0.6428  11.00000  0.05    0.39
Q31   1   0.0743  0.4766  0.6628  11.00000  0.05    0.39
Q32   1   0.1268  0.4021  0.6417  11.00000  0.05    0.39
Q33   1   0.2172  0.0439  0.7363  11.00000  0.05    0.39
Q34   1   0.3705  0.6332  0.5523  11.00000  0.05    0.39
Q35   1   0.4592 -0.1685  0.7696  11.00000  0.05    0.38
Q36   1   0.4926  0.4773  0.7494  11.00000  0.05    0.38
Q37   1   0.2411  0.3421  0.6974  11.00000  0.05    0.37
Q38   1   0.4123 -0.1024  0.7952  11.00000  0.05    0.37
Q39   1   0.4864 -0.4143  0.9592  11.00000  0.05    0.36
Q40   1   0.4060  0.7744  0.6518  11.00000  0.05    0.36
Q41   1   0.4738 -0.3858  1.2191  11.00000  0.05    0.36
Q42   1   0.3875  0.8102  0.7201  11.00000  0.05    0.36
Q43   1   0.1801  0.1293  0.7177  11.00000  0.05    0.36
Q44   1   0.2990  0.3588  0.5994  11.00000  0.05    0.35
Q45   1   0.2042  0.6962  0.7012  11.00000  0.05    0.35
Q46   1   0.0672  0.3351  0.5200  11.00000  0.05    0.34
Q47   1   0.3433 -0.3887  0.9223  11.00000  0.05    0.34
Q48   1   0.3150  0.2437  0.3840  11.00000  0.05    0.34
Q49   1   0.3005  0.7370  0.6085  11.00000  0.05    0.34
Q50   1   0.1640 -0.0049  0.6241  11.00000  0.05    0.34
;

loop_
_symmetry_equiv_pos_site_id
_space_group_symop_operation_xyz
1 +X,+Y,+Z
2 -X,1/2+Y,1/2-Z
3 -X,-Y,-Z
4 +X,1/2-Y,1/2+Z

loop_
_atom_site_label
_atom_site_type_symbol
_atom_site_fract_x
_atom_site_fract_y
_atom_site_fract_z
_atom_site_U_iso_or_equiv
_atom_site_adp_type
_atom_site_occupancy
_atom_site_site_symmetry_multiplicity
_atom_site_calc_flag
_atom_site_refinement_flags
Ru1 Ru 0.15685(2) 0.40582(6) 0.58348(3) 0.02132(18) Uani 1 4 d .
Ni1 Ni 0.27763(4) 0.32330(9) 0.63929(5) 0.0238(2) Uani 1 4 d .
S1 S 0.19512(8) 0.39516(19) 0.73020(10) 0.0271(4) Uani 1 4 d .
S2 S 0.19883(8) 0.14832(18) 0.58678(11) 0.0287(4) Uani 1 4 d .
O1 O 0.3319(2) 0.1862(6) 0.7204(3) 0.0367(12) Uani 1 4 d .
O2 O 0.3357(3) -0.0313(6) 0.7980(3) 0.0397(13) Uani 1 4 d .
O3 O 0.3179(3) 0.7671(6) 0.4222(3) 0.0451(13) Uani 1 4 d .
O4 O 0.4599(3) 0.6111(10) 0.3165(6) 0.089(3) Uani 1 4 d .
O5 O 0.4636(3) 0.3026(9) 0.2771(7) 0.098(3) Uani 1 4 d .
O6 O 0.4523(4) 0.8217(11) 0.4448(8) 0.129(4) Uani 1 4 d .
O7 O 0.4964(4) 0.8911(12) 0.6015(9) 0.153(5) Uani 1 4 d .
N1 N 0.3298(3) 0.2645(7) 0.5296(4) 0.0300(13) Uani 1 4 d .
N2 N 0.3249(3) 0.5291(7) 0.6781(3) 0.0283(12) Uani 1 4 d .
C1 C 0.2283(3) 0.5822(8) 0.7610(4) 0.0319(15) Uani 1 4 d .
C2 C 0.2749(3) 0.6430(8) 0.6985(4) 0.0316(15) Uani 1 4 d .
C3 C 0.3631(4) 0.5991(9) 0.6098(5) 0.0402(18) Uani 1 4 d .
C4 C 0.4051(4) 0.4835(10) 0.5655(5) 0.0426(19) Uani 1 4 d .
C5 C 0.3697(4) 0.3912(9) 0.4962(5) 0.0385(17) Uani 1 4 d .
C6 C 0.2825(4) 0.2286(8) 0.4599(4) 0.0344(17) Uani 1 4 d .
C7 C 0.2352(4) 0.1071(8) 0.4846(5) 0.0371(17) Uani 1 4 d .
C8 C 0.3663(3) 0.5086(9) 0.7556(5) 0.0397(18) Uani 1 4 d .
C9 C 0.3697(4) 0.1263(9) 0.5463(5) 0.047(2) Uani 1 4 d .
C10 C 0.3072(4) 0.0707(8) 0.7568(4) 0.0346(16) Uani 1 4 d .
C11 C 0.1251(3) 0.6132(7) 0.5099(4) 0.0268(14) Uani 1 4 d .
C12 C 0.1198(3) 0.4790(8) 0.4553(4) 0.0269(14) Uani 1 4 d .
C13 C 0.0846(3) 0.3498(8) 0.4827(4) 0.0277(14) Uani 1 4 d .
C14 C 0.0529(3) 0.3522(7) 0.5627(4) 0.0262(14) Uani 1 4 d .
C15 C 0.0599(3) 0.4821(8) 0.6169(4) 0.0279(15) Uani 1 4 d .
C16 C 0.0959(3) 0.6150(7) 0.5902(4) 0.0265(14) Uani 1 4 d .
C17 C 0.1606(4) 0.7530(8) 0.4797(5) 0.0368(17) Uani 1 4 d .
C18 C 0.1502(3) 0.4831(9) 0.3690(4) 0.0379(17) Uani 1 4 d .
C19 C 0.0772(4) 0.2073(8) 0.4279(5) 0.0374(17) Uani 1 4 d .
C20 C 0.0149(4) 0.2124(9) 0.5879(5) 0.0427(19) Uani 1 4 d .
C21 C 0.0311(4) 0.4843(9) 0.7049(5) 0.0396(18) Uani 1 4 d .
C22 C 0.1001(4) 0.7581(8) 0.6463(5) 0.0413(19) Uani 1 4 d .
H1A H 0.19428 0.65655 0.76579 0.0383 Uiso 1 4 calc R
H1B H 0.24892 0.57266 0.81697 0.0383 Uiso 1 4 calc R
H1 H 0.229(3) 0.447(8) 0.564(4) 0.029(18) Uiso 1 4 d .
H2A H 0.25252 0.67191 0.64575 0.0379 Uiso 1 4 calc R
H2B H 0.29446 0.7357 0.72212 0.0379 Uiso 1 4 calc R
H3A H 0.38913 0.68061 0.63486 0.0483 Uiso 1 4 calc R
H3B H 0.33493 0.64635 0.5673 0.0483 Uiso 1 4 calc R
H4A H 0.42279 0.41236 0.60792 0.0511 Uiso 1 4 calc R
H4B H 0.43967 0.53852 0.53996 0.0511 Uiso 1 4 calc R
H5A H 0.34323 0.46167 0.46275 0.0462 Uiso 1 4 calc R
H5B H 0.40009 0.34678 0.45788 0.0462 Uiso 1 4 calc R
H6A H 0.30449 0.19299 0.40987 0.0413 Uiso 1 4 calc R
H6B H 0.26023 0.32293 0.44417 0.0413 Uiso 1 4 calc R
H7A H 0.25614 0.00721 0.48828 0.0445 Uiso 1 4 calc R
H7B H 0.2026 0.10034 0.44 0.0445 Uiso 1 4 calc R
H8A H 0.38275 0.60738 0.77347 0.0477 Uiso 1 4 calc R
H8B H 0.40044 0.44052 0.74248 0.0477 Uiso 1 4 calc R
H8C H 0.34234 0.46457 0.80086 0.0477 Uiso 1 4 calc R
H9A H 0.386 0.08943 0.49325 0.0560 Uiso 1 4 calc R
H9B H 0.34496 0.04631 0.57176 0.0560 Uiso 1 4 calc R
H9C H 0.40406 0.15356 0.58472 0.0560 Uiso 1 4 calc R
H10 H 0.2636 0.06173 0.75205 0.0416 Uiso 1 4 calc R
H17A H 0.20282 0.72356 0.46661 0.0441 Uiso 1 4 calc R
H17B H 0.16167 0.83024 0.52404 0.0441 Uiso 1 4 calc R
H17C H 0.13986 0.79445 0.42924 0.0441 Uiso 1 4 calc R
H18A H 0.11863 0.50247 0.32501 0.0455 Uiso 1 4 calc R
H18B H 0.17011 0.38528 0.35847 0.0455 Uiso 1 4 calc R
H18C H 0.18118 0.56407 0.36856 0.0455 Uiso 1 4 calc R
H19A H 0.10439 0.21486 0.37986 0.0449 Uiso 1 4 calc R
H19B H 0.0343 0.19865 0.40752 0.0449 Uiso 1 4 calc R
H19C H 0.08837 0.11731 0.46119 0.0449 Uiso 1 4 calc R
H20A H -0.02129 0.24554 0.61856 0.0512 Uiso 1 4 calc R
H20B H 0.04043 0.14593 0.62394 0.0512 Uiso 1 4 calc R
H20C H 0.00142 0.15691 0.53731 0.0512 Uiso 1 4 calc R
H21A H 0.01537 0.38299 0.71807 0.0475 Uiso 1 4 calc R
H21B H -0.00281 0.55772 0.70523 0.0475 Uiso 1 4 calc R
H21C H 0.06269 0.51347 0.74721 0.0475 Uiso 1 4 calc R
H22A H 0.07638 0.84063 0.61966 0.0496 Uiso 1 4 calc R
H22B H 0.14338 0.78886 0.65334 0.0496 Uiso 1 4 calc R
H22C H 0.08325 0.73542 0.70133 0.0496 Uiso 1 4 calc R

loop_
_atom_site_aniso_label
_atom_site_aniso_U_11
_atom_site_aniso_U_22
_atom_site_aniso_U_33
_atom_site_aniso_U_12
_atom_site_aniso_U_13
_atom_site_aniso_U_23
Ru1 0.0264(3) 0.0174(3) 0.0203(3) -0.0009(2) 0.00246(19) -0.0001(2)
Ni1 0.0295(5) 0.0197(4) 0.0222(4) 0.0044(4) 0.0003(3) 0.0023(3)
S1 0.0346(9) 0.0273(8) 0.0196(8) 0.0006(7) 0.0020(7) 0.0002(7)
S2 0.0381(10) 0.0178(8) 0.0302(9) 0.0010(7) 0.0029(7) -0.0000(7)
O1 0.046(3) 0.030(3) 0.035(3) 0.009(2) 0.003(2) 0.009(2)
O2 0.057(3) 0.025(2) 0.036(3) -0.001(2) -0.011(2) 0.009(2)
O3 0.046(3) 0.047(3) 0.042(3) 0.011(3) -0.005(3) 0.002(3)
O4 0.049(4) 0.090(6) 0.128(7) 0.006(4) 0.012(4) 0.020(5)
O5 0.055(4) 0.061(5) 0.179(9) -0.012(4) 0.013(5) -0.030(5)
O6 0.046(4) 0.082(6) 0.257(13) -0.011(4) -0.025(6) 0.007(7)
O7 0.058(5) 0.107(8) 0.296(16) -0.018(5) 0.024(7) -0.054(9)
N1 0.036(3) 0.029(3) 0.025(3) 0.010(3) -0.001(2) 0.002(2)
N2 0.030(3) 0.030(3) 0.025(3) 0.001(2) -0.007(2) 0.004(2)
C1 0.039(4) 0.031(4) 0.026(3) 0.001(3) -0.002(3) -0.009(3)
C2 0.038(4) 0.025(3) 0.031(4) 0.001(3) -0.009(3) -0.004(3)
C3 0.041(4) 0.040(4) 0.039(4) -0.009(4) -0.001(3) 0.007(3)
C4 0.031(4) 0.056(5) 0.041(4) -0.004(4) -0.002(3) 0.002(4)
C5 0.038(4) 0.045(4) 0.033(4) 0.003(4) 0.010(3) 0.006(3)
C6 0.046(4) 0.035(4) 0.022(3) 0.009(3) -0.001(3) -0.006(3)
C7 0.046(4) 0.029(4) 0.036(4) 0.004(3) 0.003(3) -0.013(3)
C8 0.034(4) 0.044(4) 0.041(4) -0.003(3) -0.011(3) 0.000(4)
C9 0.057(5) 0.041(4) 0.042(4) 0.025(4) 0.011(4) 0.002(4)
C10 0.045(4) 0.027(4) 0.032(4) 0.003(3) 0.001(3) 0.000(3)
C11 0.027(3) 0.020(3) 0.033(4) 0.003(3) -0.001(3) 0.006(3)
C12 0.026(3) 0.032(4) 0.023(3) 0.006(3) 0.001(3) 0.004(3)
C13 0.030(4) 0.023(3) 0.030(3) 0.001(3) -0.003(3) -0.001(3)
C14 0.017(3) 0.025(3) 0.037(4) -0.003(3) -0.003(3) 0.005(3)
C15 0.025(3) 0.028(3) 0.031(4) 0.006(3) 0.006(3) 0.005(3)
C16 0.027(3) 0.022(3) 0.030(3) 0.007(3) -0.001(3) -0.001(3)
C17 0.043(4) 0.029(4) 0.038(4) -0.004(3) -0.001(3) 0.006(3)
C18 0.037(4) 0.046(4) 0.030(4) 0.004(4) 0.005(3) 0.006(3)
C19 0.040(4) 0.032(4) 0.039(4) -0.002(3) -0.009(3) -0.007(3)
C20 0.045(5) 0.035(4) 0.048(5) -0.013(4) 0.006(4) 0.008(4)
C21 0.039(4) 0.046(4) 0.035(4) 0.005(4) 0.011(3) 0.004(3)
C22 0.040(4) 0.031(4) 0.053(5) 0.009(3) -0.001(4) -0.010(4)

loop_
_atom_type_symbol
_atom_type_description
_atom_type_scat_dispersion_real
_atom_type_scat_dispersion_imag
_atom_type_scat_source
C C 0.0033 0.0016
;
International Tables for Crystallography
(Vol. C, Tables 4.2.6.8 and 6.1.1.4)
;
H H 0.0000 0.0000
;
International Tables for Crystallography
(Vol. C, Table 6.1.1.4)
;
N N 0.0061 0.0033
;
International Tables for Crystallography
(Vol. C, Tables 4.2.6.8 and 6.1.1.4)
;
Ni Ni 0.3393 1.1124
;
International Tables for Crystallography
(Vol. C, Tables 4.2.6.8 and 6.1.1.4)
;
O O 0.0106 0.0060
;
International Tables for Crystallography
(Vol. C, Tables 4.2.6.8 and 6.1.1.4)
;
Ru Ru -1.2594 0.8363
;
International Tables for Crystallography
(Vol. C, Tables 4.2.6.8 and 6.1.1.4)
;
S S 0.1246 0.1234
;
International Tables for Crystallography
(Vol. C, Tables 4.2.6.8 and 6.1.1.4)
;

loop_
_geom_angle_atom_site_label_1
_geom_angle_atom_site_label_2
_geom_angle_atom_site_label_3
_geom_angle
_geom_angle_publ_flag
Ni1 Ru1 S1 53.75(4) yes
Ni1 Ru1 S2 54.23(4) yes
Ni1 Ru1 C11 129.23(17) yes
Ni1 Ru1 C12 130.98(17) yes
Ni1 Ru1 C13 141.29(17) yes
Ni1 Ru1 C14 151.42(16) yes
Ni1 Ru1 C15 148.21(17) yes
Ni1 Ru1 C16 136.59(17) yes
S1 Ru1 S2 80.13(6) yes
S1 Ru1 C11 127.68(17) yes
S1 Ru1 C12 165.53(18) yes
S1 Ru1 C13 150.78(18) yes
S1 Ru1 C14 115.39(18) yes
S1 Ru1 C15 94.46(17) yes
S1 Ru1 C16 99.64(17) yes
S2 Ru1 C11 150.05(17) yes
S2 Ru1 C12 113.94(18) yes
S2 Ru1 C13 93.61(17) yes
S2 Ru1 C14 100.01(17) yes
S2 Ru1 C15 127.79(18) yes
S2 Ru1 C16 165.57(17) yes
C11 Ru1 C12 37.8(2) yes
C11 Ru1 C13 67.4(2) yes
C11 Ru1 C14 79.1(2) yes
C11 Ru1 C15 67.4(2) yes
C11 Ru1 C16 37.1(2) yes
C12 Ru1 C13 37.2(2) yes
C12 Ru1 C14 67.1(2) yes
C12 Ru1 C15 79.7(2) yes
C12 Ru1 C16 67.6(2) yes
C13 Ru1 C14 37.2(2) yes
C13 Ru1 C15 66.8(2) yes
C13 Ru1 C16 79.5(2) yes
C14 Ru1 C15 36.5(2) yes
C14 Ru1 C16 66.9(2) yes
C15 Ru1 C16 37.8(2) yes
Ru1 Ni1 S1 55.12(5) yes
Ru1 Ni1 S2 54.63(5) yes
Ru1 Ni1 O1 146.62(15) yes
Ru1 Ni1 N1 107.84(15) yes
Ru1 Ni1 N2 107.49(15) yes
S1 Ni1 S2 81.21(6) yes
S1 Ni1 O1 101.15(15) yes
S1 Ni1 N1 162.90(16) yes
S1 Ni1 N2 87.84(16) yes
S2 Ni1 O1 102.86(14) yes
S2 Ni1 N1 87.06(16) yes
S2 Ni1 N2 162.12(16) yes
O1 Ni1 N1 93.5(2) yes
O1 Ni1 N2 93.1(2) yes
N1 Ni1 N2 100.2(2) yes
Ru1 S1 Ni1 71.13(5) yes
Ru1 S1 C1 109.5(2) yes
Ni1 S1 C1 95.9(2) yes
Ru1 S2 Ni1 71.14(5) yes
Ru1 S2 C7 109.2(2) yes
Ni1 S2 C7 96.5(2) yes
Ni1 O1 C10 119.7(5) yes
Ni1 N1 C5 115.0(4) yes
Ni1 N1 C6 106.4(4) yes
Ni1 N1 C9 111.1(4) yes
C5 N1 C6 106.0(5) yes
C5 N1 C9 108.9(6) yes
C6 N1 C9 109.3(5) yes
Ni1 N2 C2 106.2(4) yes
Ni1 N2 C3 113.6(4) yes
Ni1 N2 C8 113.4(4) yes
C2 N2 C3 107.0(5) yes
C2 N2 C8 108.3(5) yes
C3 N2 C8 108.1(5) yes
S1 C1 C2 113.3(5) yes
N2 C2 C1 113.3(5) yes
N2 C3 C4 113.5(6) yes
C3 C4 C5 112.5(6) yes
N1 C5 C4 114.2(6) yes
N1 C6 C7 113.4(6) yes
S2 C7 C6 112.9(5) yes
O1 C10 O2 126.1(7) yes
Ru1 C11 C12 71.1(4) yes
Ru1 C11 C16 71.7(4) yes
Ru1 C11 C17 131.4(5) yes
C12 C11 C16 120.2(6) yes
C12 C11 C17 119.4(6) yes
C16 C11 C17 120.3(6) yes
Ru1 C12 C11 71.1(4) yes
Ru1 C12 C13 71.4(4) yes
Ru1 C12 C18 131.3(5) yes
C11 C12 C13 119.2(6) yes
C11 C12 C18 118.7(6) yes
C13 C12 C18 122.1(6) yes
Ru1 C13 C12 71.4(4) yes
Ru1 C13 C14 73.3(4) yes
Ru1 C13 C19 129.7(5) yes
C12 C13 C14 121.1(6) yes
C12 C13 C19 121.3(6) yes
C14 C13 C19 117.6(6) yes
Ru1 C14 C13 69.4(4) yes
Ru1 C14 C15 70.5(4) yes
Ru1 C14 C20 130.6(5) yes
C13 C14 C15 119.2(6) yes
C13 C14 C20 118.9(6) yes
C15 C14 C20 121.8(6) yes
Ru1 C15 C14 73.1(4) yes
Ru1 C15 C16 70.7(4) yes
Ru1 C15 C21 127.6(5) yes
C14 C15 C16 120.4(6) yes
C14 C15 C21 120.9(6) yes
C16 C15 C21 118.7(6) yes
Ru1 C16 C11 71.3(4) yes
Ru1 C16 C15 71.5(4) yes
Ru1 C16 C22 131.5(5) yes
C11 C16 C15 119.7(6) yes
C11 C16 C22 120.0(6) yes
C15 C16 C22 120.2(6) yes
Ni1 Ru1 H1 41(2) no
S1 Ru1 H1 84(2) no
S2 Ru1 H1 82(2) no
C11 Ru1 H1 90(2) no
C12 Ru1 H1 95(2) no
C13 Ru1 H1 124(2) no
C14 Ru1 H1 161(2) no
C15 Ru1 H1 150(2) no
C16 Ru1 H1 113(2) no
Ru1 Ni1 H1 34(2) no
S1 Ni1 H1 80(2) no
S2 Ni1 H1 77(2) no
O1 Ni1 H1 179(2) no
N1 Ni1 H1 86(2) no
N2 Ni1 H1 87(2) no
S1 C1 H1A 108.923 no
S1 C1 H1B 108.916 no
C2 C1 H1A 108.921 no
C2 C1 H1B 108.913 no
H1A C1 H1B 107.739 no
N2 C2 H2A 108.913 no
N2 C2 H2B 108.918 no
C1 C2 H2A 108.913 no
C1 C2 H2B 108.921 no
H2A C2 H2B 107.735 no
N2 C3 H3A 108.864 no
N2 C3 H3B 108.877 no
C4 C3 H3A 108.868 no
C4 C3 H3B 108.869 no
H3A C3 H3B 107.708 no
C3 C4 H4A 109.101 no
C3 C4 H4B 109.098 no
C5 C4 H4A 109.101 no
C5 C4 H4B 109.101 no
H4A C4 H4B 107.847 no
N1 C5 H5A 108.719 no
N1 C5 H5B 108.714 no
C4 C5 H5A 108.717 no
C4 C5 H5B 108.719 no
H5A C5 H5B 107.616 no
N1 C6 H6A 108.899 no
N1 C6 H6B 108.898 no
C7 C6 H6A 108.896 no
C7 C6 H6B 108.892 no
H6A C6 H6B 107.730 no
S2 C7 H7A 109.010 no
S2 C7 H7B 109.014 no
C6 C7 H7A 108.999 no
C6 C7 H7B 109.017 no
H7A C7 H7B 107.801 no
N2 C8 H8A 109.475 no
N2 C8 H8B 109.475 no
N2 C8 H8C 109.474 no
H8A C8 H8B 109.461 no
H8A C8 H8C 109.467 no
H8B C8 H8C 109.475 no
N1 C9 H9A 109.472 no
N1 C9 H9B 109.473 no
N1 C9 H9C 109.474 no
H9A C9 H9B 109.470 no
H9A C9 H9C 109.460 no
H9B C9 H9C 109.478 no
O1 C10 H10 116.958 no
O2 C10 H10 116.956 no
C11 C17 H17A 109.474 no
C11 C17 H17B 109.477 no
C11 C17 H17C 109.464 no
H17A C17 H17B 109.481 no
H17A C17 H17C 109.468 no
H17B C17 H17C 109.463 no
C12 C18 H18A 109.486 no
C12 C18 H18B 109.482 no
C12 C18 H18C 109.472 no
H18A C18 H18B 109.468 no
H18A C18 H18C 109.461 no
H18B C18 H18C 109.459 no
C13 C19 H19A 109.465 no
C13 C19 H19B 109.474 no
C13 C19 H19C 109.465 no
H19A C19 H19B 109.476 no
H19A C19 H19C 109.472 no
H19B C19 H19C 109.474 no
C14 C20 H20A 109.474 no
C14 C20 H20B 109.466 no
C14 C20 H20C 109.461 no
H20A C20 H20B 109.475 no
H20A C20 H20C 109.482 no
H20B C20 H20C 109.469 no
C15 C21 H21A 109.469 no
C15 C21 H21B 109.478 no
C15 C21 H21C 109.465 no
H21A C21 H21B 109.473 no
H21A C21 H21C 109.470 no
H21B C21 H21C 109.472 no
C16 C22 H22A 109.471 no
C16 C22 H22B 109.476 no
C16 C22 H22C 109.471 no
H22A C22 H22B 109.471 no
H22A C22 H22C 109.461 no
H22B C22 H22C 109.477 no
Ru1 H1 Ni1 106(3) no

loop_
_geom_bond_atom_site_label_1
_geom_bond_atom_site_label_2
_geom_bond_distance
_geom_bond_publ_flag
Ru1 Ni1 2.7780(11) yes
Ru1 S1 2.4084(17) yes
Ru1 S2 2.3939(17) yes
Ru1 C11 2.220(6) yes
Ru1 C12 2.220(6) yes
Ru1 C13 2.219(6) yes
Ru1 C14 2.271(6) yes
Ru1 C15 2.237(6) yes
Ru1 C16 2.226(6) yes
Ni1 S1 2.3676(19) yes
Ni1 S2 2.3818(19) yes
Ni1 O1 2.060(5) yes
Ni1 N1 2.125(6) yes
Ni1 N2 2.120(6) yes
S1 C1 1.819(7) yes
S2 C7 1.826(8) yes
O1 C10 1.268(9) yes
O2 C10 1.238(9) yes
N1 C5 1.488(10) yes
N1 C6 1.491(9) yes
N1 C9 1.482(10) yes
N2 C2 1.488(9) yes
N2 C3 1.484(9) yes
N2 C8 1.484(9) yes
C1 C2 1.503(10) yes
C3 C4 1.518(11) yes
C4 C5 1.524(11) yes
C6 C7 1.509(10) yes
C11 C12 1.440(9) yes
C11 C16 1.414(9) yes
C11 C17 1.504(10) yes
C12 C13 1.416(9) yes
C12 C18 1.509(9) yes
C13 C14 1.434(9) yes
C13 C19 1.504(10) yes
C14 C15 1.410(9) yes
C14 C20 1.509(10) yes
C15 C16 1.445(9) yes
C15 C21 1.519(10) yes
C16 C22 1.514(10) yes
Ru1 H1 1.61(6) no
Ni1 H1 1.88(6) no
C1 H1A 0.970 no
C1 H1B 0.970 no
C2 H2A 0.970 no
C2 H2B 0.970 no
C3 H3A 0.970 no
C3 H3B 0.970 no
C4 H4A 0.970 no
C4 H4B 0.970 no
C5 H5A 0.970 no
C5 H5B 0.970 no
C6 H6A 0.970 no
C6 H6B 0.970 no
C7 H7A 0.970 no
C7 H7B 0.970 no
C8 H8A 0.960 no
C8 H8B 0.960 no
C8 H8C 0.960 no
C9 H9A 0.960 no
C9 H9B 0.960 no
C9 H9C 0.960 no
C10 H10 0.930 no
C17 H17A 0.960 no
C17 H17B 0.960 no
C17 H17C 0.960 no
C18 H18A 0.960 no
C18 H18B 0.960 no
C18 H18C 0.960 no
C19 H19A 0.960 no
C19 H19B 0.960 no
C19 H19C 0.960 no
C20 H20A 0.960 no
C20 H20B 0.960 no
C20 H20C 0.960 no
C21 H21A 0.960 no
C21 H21B 0.960 no
C21 H21C 0.960 no
C22 H22A 0.960 no
C22 H22B 0.960 no
C22 H22C 0.960 no

loop_
_geom_contact_atom_site_label_1
_geom_contact_atom_site_label_2
_geom_contact_distance
_geom_contact_publ_flag
_geom_contact_site_symmetry_2
Ni1 C4 3.276(8) no .
S1 C21 3.577(8) no .
S2 C10 3.526(7) no .
S2 C19 3.565(7) no .
O1 C8 2.923(9) no .
O1 C9 2.899(9) no .
N1 C3 3.218(10) no .
N2 C5 3.244(9) no .
C1 C8 3.002(10) no .
C1 C22 3.554(10) no .
C4 C8 3.106(11) no .
C4 C9 3.184(12) no .
C7 C9 2.992(11) no .
C7 C19 3.553(11) no .
C17 C18 2.904(10) no .
C17 C22 2.930(11) no .
C18 C19 2.998(11) no .
C19 C20 2.859(11) no .
C20 C21 2.986(11) no .
C21 C22 2.939(11) no .
O1 O5 2.912(9) no 4_555
O2 O3 2.842(7) no 4_555
O2 O4 2.732(9) no 4_555
O2 O5 3.380(9) no 4_555
O2 C2 3.444(8) no 1_545
O2 C5 3.378(9) no 4_555
O3 O2 2.842(7) no 4_554
O3 O6 2.906(9) no .
O3 C1 3.371(9) no 4_564
O3 C3 3.381(9) no .
O3 C7 3.567(9) no 1_565
O3 C8 3.421(9) no 4_564
O3 C17 3.485(9) no .
O4 O2 2.732(9) no 4_554
O4 O5 2.733(11) no .
O4 O5 2.763(12) no 2_655
O4 O6 2.712(14) no .
O4 O7 3.463(17) no 4_564
O4 C4 3.461(11) no 3_666
O5 O1 2.912(9) no 4_554
O5 O2 3.380(9) no 4_554
O5 O4 2.733(11) no .
O5 O4 2.763(12) no 2_645
O5 O7 2.648(15) no 3_666
O5 C8 3.400(11) no 4_554
O5 C10 3.503(11) no 4_554
O6 O3 2.906(9) no .
O6 O4 2.712(14) no .
O6 O7 2.659(18) no .
O6 O7 2.809(14) no 3_676
O6 C9 3.556(13) no 1_565
O7 O4 3.463(17) no 4_565
O7 O5 2.648(15) no 3_666
O7 O6 2.659(18) no .
O7 O6 2.809(14) no 3_676
O7 C9 3.458(13) no 1_565
C1 O3 3.371(9) no 4_565
C2 O2 3.444(8) no 1_565
C3 O3 3.381(9) no .
C4 O4 3.461(11) no 3_666
C5 O2 3.378(9) no 4_554
C7 O3 3.567(9) no 1_545
C7 C17 3.442(10) no 1_545
C8 O3 3.421(9) no 4_565
C8 O5 3.400(11) no 4_555
C9 O6 3.556(13) no 1_545
C9 O7 3.458(13) no 1_545
C10 O5 3.503(11) no 4_555
C17 O3 3.485(9) no .
C17 C7 3.442(10) no 1_565
Ru1 H2A 3.1985 no .
Ru1 H6B 3.2128 no .
Ru1 H17A 3.4485 no .
Ru1 H18B 3.5331 no .
Ru1 H19C 3.4340 no .
Ru1 H20B 3.4098 no .
Ru1 H21C 3.4163 no .
Ru1 H22B 3.4941 no .
Ni1 H1B 3.5744 no .
Ni1 H2A 3.0569 no .
Ni1 H3B 3.2538 no .
Ni1 H4A 3.2276 no .
Ni1 H5A 3.3413 no .
Ni1 H6B 3.0553 no .
Ni1 H8B 3.1902 no .
Ni1 H8C 3.0869 no .
Ni1 H9B 2.9917 no .
Ni1 H9C 3.1948 no .
Ni1 H10 2.8818 no .
S1 H2A 3.0022 no .
S1 H8C 3.3396 no .
S1 H10 3.2371 no .
S1 H21C 3.0106 no .
S2 H6B 3.0135 no .
S2 H9B 3.2405 no .
S2 H10 2.9823 no .
S2 H19C 3.0251 no .
S2 H20B 3.4295 no .
O1 H4A 3.2864 no .
O1 H8B 2.6501 no .
O1 H8C 2.7160 no .
O1 H9B 2.6351 no .
O1 H9C 2.6623 no .
N1 H3B 3.3483 no .
N1 H4A 2.6242 no .
N1 H4B 3.3233 no .
N1 H7A 2.7801 no .
N1 H7B 3.3223 no .
N2 H1A 3.3153 no .
N2 H1B 2.7634 no .
N2 H4A 2.5808 no .
N2 H4B 3.2988 no .
N2 H5A 3.4414 no .
C1 H1 3.28(7) no .
C1 H8A 3.2884 no .
C1 H8C 2.6836 no .
C1 H21C 3.5659 no .
C1 H22B 3.0124 no .
C1 H22C 3.4544 no .
C2 H1 2.84(7) no .
C2 H3A 2.6671 no .
C2 H3B 2.4413 no .
C2 H8A 2.5615 no .
C2 H8B 3.2452 no .
C2 H8C 2.6163 no .
C2 H22B 3.1248 no .
C3 H1 3.20(6) no .
C3 H2A 2.5086 no .
C3 H2B 2.5927 no .
C3 H5A 2.6062 no .
C3 H5B 3.3289 no .
C3 H8A 2.5755 no .
C3 H8B 2.5865 no .
C3 H8C 3.2391 no .
C4 H8A 3.4601 no .
C4 H8B 2.7890 no .
C4 H9C 2.8624 no .
C5 H1 3.24(6) no .
C5 H3A 3.3216 no .
C5 H3B 2.5824 no .
C5 H6A 2.5595 no .
C5 H6B 2.5111 no .
C5 H9A 2.6273 no .
C5 H9B 3.2494 no .
C5 H9C 2.5666 no .
C6 H1 2.76(7) no .
C6 H5A 2.3884 no .
C6 H5B 2.6976 no .
C6 H9A 2.5445 no .
C6 H9B 2.6727 no .
C6 H9C 3.2534 no .
C6 H18B 3.1334 no .
C7 H1 3.19(7) no .
C7 H9A 3.2040 no .
C7 H9B 2.7151 no .
C7 H18B 3.3752 no .
C7 H19A 3.3166 no .
C7 H19C 3.1314 no .
C8 H1B 2.7508 no .
C8 H2A 3.2434 no .
C8 H2B 2.5282 no .
C8 H3A 2.4565 no .
C8 H3B 3.2198 no .
C8 H4A 2.7548 no .
C9 H4A 2.8680 no .
C9 H5A 3.2168 no .
C9 H5B 2.4472 no .
C9 H6A 2.5713 no .
C9 H6B 3.2577 no .
C9 H7A 2.7510 no .
C10 H8C 3.5426 no .
C10 H9B 3.0238 no .
C10 H9C 3.5005 no .
C11 H2A 3.4266 no .
C11 H18A 3.0371 no .
C11 H18B 3.2381 no .
C11 H18C 2.5697 no .
C11 H22A 2.8201 no .
C11 H22B 2.7210 no .
C11 H22C 3.3119 no .
C12 H6B 3.2813 no .
C12 H17A 2.7519 no .
C12 H17B 3.3270 no .
C12 H17C 2.7860 no .
C12 H19A 2.5815 no .
C12 H19B 3.1028 no .
C12 H19C 3.1935 no .
C13 H7B 3.3846 no .
C13 H18A 2.8999 no .
C13 H18B 2.7108 no .
C13 H18C 3.3172 no .
C13 H20A 3.2589 no .
C13 H20B 2.9902 no .
C13 H20C 2.5879 no .
C14 H19A 3.3025 no .
C14 H19B 2.7769 no .
C14 H19C 2.6920 no .
C14 H21A 2.5862 no .
C14 H21B 3.1042 no .
C14 H21C 3.1987 no .
C15 H20A 2.6727 no .
C15 H20B 2.9326 no .
C15 H20C 3.2971 no .
C15 H22A 3.1129 no .
C15 H22B 3.2267 no .
C15 H22C 2.5919 no .
C16 H1A 3.4168 no .
C16 H2A 3.4492 no .
C16 H17A 3.1621 no .
C16 H17B 2.5588 no .
C16 H17C 3.1152 no .
C16 H21A 3.3317 no .
C16 H21B 2.8402 no .
C16 H21C 2.7127 no .
C17 H1 3.27(7) no .
C17 H2A 3.2744 no .
C17 H18A 3.3418 no .
C17 H18C 2.4285 no .
C17 H22A 2.9586 no .
C17 H22B 2.7601 no .
C18 H1 3.45(6) no .
C18 H6B 2.9309 no .
C18 H17A 2.7887 no .
C18 H17C 2.8566 no .
C18 H19A 2.5179 no .
C18 H19B 3.5389 no .
C19 H7B 2.8188 no .
C19 H18A 3.1484 no .
C19 H18B 2.7460 no .
C19 H20B 3.2217 no .
C19 H20C 2.4188 no .
C20 H19B 2.8577 no .
C20 H19C 2.6812 no .
C20 H21A 2.5070 no .
C20 H21B 3.5219 no .
C21 H20A 2.6858 no .
C21 H20B 3.1893 no .
C21 H22A 3.4954 no .
C21 H22C 2.4344 no .
C22 H1A 2.8339 no .
C22 H2A 3.3211 no .
C22 H17B 2.4231 no .
C22 H17C 3.5256 no .
C22 H21B 2.9537 no .
C22 H21C 2.7631 no .
H1A H2A 2.2767 no .
H1A H2B 2.3533 no .
H1A H8C 3.5821 no .
H1A H21C 3.0612 no .
H1A H22B 2.3325 no .
H1A H22C 2.6267 no .
H1B H2A 2.8076 no .
H1B H2B 2.2767 no .
H1B H8A 2.9557 no .
H1B H8C 2.2129 no .
H1 H2A 2.3634 no .
H1 H3B 2.8307 no .
H1 H5A 2.9380 no .
H1 H6B 2.2743 no .
H1 H17A 2.8740 no .
H1 H18B 3.4528 no .
H1 H18C 3.3443 no .
H2A H3A 2.9118 no .
H2A H3B 2.1747 no .
H2A H8A 3.4081 no .
H2A H8C 3.5257 no .
H2A H17A 2.9921 no .
H2A H17B 2.9975 no .
H2A H22B 2.5337 no .
H2B H3A 2.5049 no .
H2B H3B 2.6983 no .
H2B H8A 2.3017 no .
H2B H8B 3.4076 no .
H2B H8C 2.8185 no .
H2B H22B 3.3853 no .
H3A H4A 2.4619 no .
H3A H4B 2.2216 no .
H3A H5A 3.4024 no .
H3A H8A 2.2601 no .
H3A H8B 2.6727 no .
H3A H8C 3.3631 no .
H3B H4A 2.8092 no .
H3B H4B 2.4593 no .
H3B H5A 2.2903 no .
H3B H5B 3.4119 no .
H3B H8A 3.3616 no .
H3B H8B 3.5128 no .
H3B H17A 3.2453 no .
H4A H5A 2.8189 no .
H4A H5B 2.4424 no .
H4A H8A 3.2164 no .
H4A H8B 2.1784 no .
H4A H8C 3.5310 no .
H4A H9A 3.3902 no .
H4A H9C 2.2950 no .
H4B H5A 2.4382 no .
H4B H5B 2.2408 no .
H4B H8B 3.3963 no .
H4B H9C 3.4815 no .
H5A H6A 2.5870 no .
H5A H6B 2.1435 no .
H5A H9A 3.3678 no .
H5A H9C 3.4951 no .
H5B H6A 2.5213 no .
H5B H6B 2.9788 no .
H5B H9A 2.3094 no .
H5B H9B 3.3710 no .
H5B H9C 2.5866 no .
H6A H7A 2.2782 no .
H6A H7B 2.3662 no .
H6A H9A 2.3149 no .
H6A H9B 2.9314 no .
H6A H9C 3.4203 no .
H6A H18B 3.3778 no .
H6B H7A 2.8115 no .
H6B H7B 2.2772 no .
H6B H9A 3.4151 no .
H6B H9B 3.5625 no .
H6B H18B 2.3652 no .
H6B H18C 2.9027 no .
H6B H19A 3.5553 no .
H7A H9A 2.8464 no .
H7A H9B 2.2865 no .
H7B H18B 2.8439 no .
H7B H19A 2.4689 no .
H7B H19C 2.4618 no .
H8B H9C 3.4930 no .
H9B H10 3.3443 no .
H17A H18A 3.3897 no .
H17A H18B 3.4322 no .
H17A H18C 2.0985 no .
H17A H22B 3.2559 no .
H17B H18C 3.3739 no .
H17B H22A 2.3802 no .
H17B H22B 2.0951 no .
H17B H22C 3.3688 no .
H17C H18A 3.0251 no .
H17C H18C 2.3798 no .
H17C H22A 3.3201 no .
H17C H22B 3.4943 no .
H18A H19A 2.6450 no .
H18A H19B 3.4446 no .
H18B H19A 2.0609 no .
H18B H19B 3.4089 no .
H18B H19C 3.3291 no .
H18C H19A 3.4329 no .
H19A H20C 3.3713 no .
H19B H20A 3.5513 no .
H19B H20B 3.4049 no .
H19B H20C 2.1898 no .
H19C H20B 2.7725 no .
H19C H20C 2.2494 no .
H20A H21A 2.0864 no .
H20A H21B 3.0342 no .
H20A H21C 3.5140 no .
H20B H21A 2.5819 no .
H20C H21A 3.4342 no .
H21A H22C 3.3784 no .
H21B H22A 3.2702 no .
H21B H22C 2.3876 no .
H21C H22A 3.4703 no .
H21C H22B 3.2965 no .
H21C H22C 2.0946 no .
S1 H7B 3.2718 no 4_555
S1 H18B 3.1936 no 4_555
S1 H19A 3.2119 no 4_555
S2 H17B 3.0114 no 1_545
S2 H22B 3.4860 no 1_545
O1 H6A 3.2027 no 4_555
O2 H2B 2.4799 no 1_545
O2 H5A 2.6398 no 4_555
O2 H5B 3.2298 no 4_555
O2 H6A 3.4745 no 4_555
O2 H6B 3.3479 no 4_555
O2 H8A 3.2990 no 1_545
O2 H18C 3.5024 no 4_555
O3 H1A 3.5927 no 4_564
O3 H1B 2.5711 no 4_564
O3 H2B 3.1455 no 4_564
O3 H3B 2.5090 no .
O3 H5A 2.7599 no .
O3 H7A 2.6738 no 1_565
O3 H8A 2.9378 no 4_564
O3 H8C 3.0438 no 4_564
O3 H9A 3.3116 no 1_565
O3 H9B 3.3916 no 1_565
O3 H17A 2.5857 no .
O3 H18C 3.4721 no .
O4 H4A 2.7340 no 3_666
O4 H4B 3.5793 no .
O4 H4B 3.3109 no 3_666
O4 H5B 3.4402 no .
O4 H8A 2.9950 no 4_564
O4 H8B 3.1619 no 3_666
O5 H3A 3.3825 no 3_666
O5 H4A 3.3206 no 4_554
O5 H5B 3.1826 no .
O5 H8A 3.4663 no 3_666
O5 H8B 2.5399 no 4_554
O5 H8C 3.4839 no 4_554
O5 H9C 3.2455 no 4_554
O6 H3A 3.5064 no .
O6 H3B 3.5249 no .
O6 H4A 3.4512 no 3_666
O6 H4B 2.8754 no .
O6 H8A 3.0785 no 4_564
O6 H9A 2.8196 no 1_565
O6 H9C 3.1043 no 3_666
O7 H3A 2.9700 no .
O7 H4B 3.3995 no .
O7 H5B 3.1652 no 3_666
O7 H8B 3.2570 no 2_656
O7 H9A 3.3236 no 1_565
O7 H9A 2.9428 no 3_666
O7 H9B 3.5016 no 1_565
O7 H9C 3.0017 no 1_565
C1 H7B 3.2651 no 4_555
C1 H17C 3.4385 no 4_565
C6 H1B 3.4849 no 4_554
C6 H8C 3.2743 no 4_554
C7 H1B 3.0607 no 4_554
C7 H17A 3.3898 no 1_545
C7 H17B 2.9290 no 1_545
C7 H17C 3.4678 no 1_545
C8 H6A 3.2736 no 4_555
C10 H2B 2.9513 no 1_545
C10 H5A 3.2934 no 4_555
C10 H6A 3.1419 no 4_555
C10 H6B 3.2476 no 4_555
C10 H18B 3.3762 no 4_555
C10 H18C 3.4379 no 4_555
C11 H20A 3.1797 no 3_566
C11 H20C 3.4037 no 3_566
C12 H20A 3.3486 no 3_566
C12 H21B 3.4911 no 3_566
C13 H21B 3.4578 no 3_566
C15 H19B 3.4190 no 3_566
C16 H19B 3.1987 no 3_566
C16 H20C 3.4442 no 3_566
C17 H1A 3.5198 no 4_564
C17 H1B 3.5347 no 4_564
C17 H7A 2.9885 no 1_565
C17 H7B 3.1925 no 1_565
C17 H19C 3.5056 no 1_565
C17 H20A 3.2929 no 3_566
C17 H20C 3.5296 no 3_566
C18 H10 3.0861 no 4_554
C18 H21B 3.3248 no 3_566
C19 H21A 3.5772 no 4_554
C19 H21B 3.2762 no 3_566
C19 H21C 3.4077 no 4_554
C19 H22A 3.3505 no 3_566
C20 H17C 3.2904 no 3_566
C20 H21B 3.5076 no 2_546
C20 H21C 3.5375 no 2_546
C20 H22A 3.4934 no 1_545
C21 H18A 3.2036 no 3_566
C21 H19A 3.5460 no 4_555
C21 H19B 3.5149 no 3_566
C21 H19B 3.5307 no 4_555
C21 H20A 3.5686 no 2_556
C21 H20B 3.4069 no 2_556
C21 H22C 3.5845 no 2_546
C22 H18A 3.4834 no 4_565
C22 H19B 2.9757 no 3_566
C22 H20B 3.5919 no 1_565
C22 H21A 3.4564 no 2_556
H1A O3 3.5927 no 4_565
H1A C17 3.5198 no 4_565
H1A H7B 3.5071 no 4_555
H1A H17A 3.2987 no 4_565
H1A H17C 2.8600 no 4_565
H1A H18A 3.4890 no 4_565
H1A H18C 2.9124 no 4_565
H1B O3 2.5711 no 4_565
H1B C6 3.4849 no 4_555
H1B C7 3.0607 no 4_555
H1B C17 3.5347 no 4_565
H1B H6A 2.9409 no 4_555
H1B H7A 2.7594 no 4_555
H1B H7B 2.6428 no 4_555
H1B H17A 3.1026 no 4_565
H1B H17C 3.1581 no 4_565
H1B H18C 3.5505 no 4_565
H2B O2 2.4799 no 1_565
H2B O3 3.1455 no 4_565
H2B C10 2.9513 no 1_565
H2B H10 2.9288 no 1_565
H3A O5 3.3825 no 3_666
H3A O6 3.5064 no .
H3A O7 2.9700 no .
H3A H9B 3.4281 no 1_565
H3B O3 2.5090 no .
H3B O6 3.5249 no .
H3B H9B 3.4580 no 1_565
H4A O4 2.7340 no 3_666
H4A O5 3.3206 no 4_555
H4A O6 3.4512 no 3_666
H4B O4 3.5793 no .
H4B O4 3.3109 no 3_666
H4B O6 2.8754 no .
H4B O7 3.3995 no .
H4B H4B 2.9566 no 3_666
H4B H5B 3.5431 no 3_666
H5A O2 2.6398 no 4_554
H5A O3 2.7599 no .
H5A C10 3.2934 no 4_554
H5B O2 3.2298 no 4_554
H5B O4 3.4402 no .
H5B O5 3.1826 no .
H5B O7 3.1652 no 3_666
H5B H4B 3.5431 no 3_666
H6A O1 3.2027 no 4_554
H6A O2 3.4745 no 4_554
H6A C8 3.2736 no 4_554
H6A C10 3.1419 no 4_554
H6A H1B 2.9409 no 4_554
H6A H8B 3.5490 no 4_554
H6A H8C 2.3371 no 4_554
H6A H10 3.3423 no 4_554
H6B O2 3.3479 no 4_554
H6B C10 3.2476 no 4_554
H6B H10 3.1602 no 4_554
H7A O3 2.6738 no 1_545
H7A C17 2.9885 no 1_545
H7A H1B 2.7594 no 4_554
H7A H8C 3.5011 no 4_554
H7A H17A 2.7137 no 1_545
H7A H17B 2.5943 no 1_545
H7A H17C 3.1917 no 1_545
H7B S1 3.2718 no 4_554
H7B C1 3.2651 no 4_554
H7B C17 3.1925 no 1_545
H7B H1A 3.5071 no 4_554
H7B H1B 2.6428 no 4_554
H7B H17A 3.2772 no 1_545
H7B H17B 2.8229 no 1_545
H7B H17C 2.9591 no 1_545
H8A O2 3.2990 no 1_565
H8A O3 2.9378 no 4_565
H8A O4 2.9950 no 4_565
H8A O5 3.4663 no 3_666
H8A O6 3.0785 no 4_565
H8B O4 3.1619 no 3_666
H8B O5 2.5399 no 4_555
H8B O7 3.2570 no 2_646
H8B H6A 3.5490 no 4_555
H8C O3 3.0438 no 4_565
H8C O5 3.4839 no 4_555
H8C C6 3.2743 no 4_555
H8C H6A 2.3371 no 4_555
H8C H7A 3.5011 no 4_555
H8C H9A 3.1502 no 4_555
H9A O3 3.3116 no 1_545
H9A O6 2.8196 no 1_545
H9A O7 3.3236 no 1_545
H9A O7 2.9428 no 3_666
H9A H8C 3.1502 no 4_554
H9B O3 3.3916 no 1_545
H9B O7 3.5016 no 1_545
H9B H3A 3.4281 no 1_545
H9B H3B 3.4580 no 1_545
H9C O5 3.2455 no 4_555
H9C O6 3.1043 no 3_666
H9C O7 3.0017 no 1_545
H10 C18 3.0861 no 4_555
H10 H2B 2.9288 no 1_545
H10 H6A 3.3423 no 4_555
H10 H6B 3.1602 no 4_555
H10 H18A 3.3582 no 4_555
H10 H18B 2.6631 no 4_555
H10 H18C 2.7791 no 4_555
H17A O3 2.5857 no .
H17A C7 3.3898 no 1_565
H17A H1A 3.2987 no 4_564
H17A H1B 3.1026 no 4_564
H17A H7A 2.7137 no 1_565
H17A H7B 3.2772 no 1_565
H17B S2 3.0114 no 1_565
H17B C7 2.9290 no 1_565
H17B H7A 2.5943 no 1_565
H17B H7B 2.8229 no 1_565
H17B H19C 3.0712 no 1_565
H17B H20C 3.5687 no 3_566
H17C C1 3.4385 no 4_564
H17C C7 3.4678 no 1_565
H17C C20 3.2904 no 3_566
H17C H1A 2.8600 no 4_564
H17C H1B 3.1581 no 4_564
H17C H7A 3.1917 no 1_565
H17C H7B 2.9591 no 1_565
H17C H19C 3.0388 no 1_565
H17C H20A 2.6285 no 3_566
H17C H20C 3.0884 no 3_566
H18A C21 3.2036 no 3_566
H18A C22 3.4834 no 4_564
H18A H1A 3.4890 no 4_564
H18A H10 3.3582 no 4_554
H18A H20A 3.1428 no 3_566
H18A H21A 3.0688 no 3_566
H18A H21B 2.5448 no 3_566
H18A H22A 3.5684 no 4_564
H18A H22B 3.2812 no 4_564
H18A H22C 3.0526 no 4_564
H18B S1 3.1936 no 4_554
H18B C10 3.3762 no 4_554
H18B H10 2.6631 no 4_554
H18C O2 3.5024 no 4_554
H18C O3 3.4721 no .
H18C C10 3.4379 no 4_554
H18C H1A 2.9124 no 4_564
H18C H1B 3.5505 no 4_564
H18C H10 2.7791 no 4_554
H19A S1 3.2119 no 4_554
H19A C21 3.5460 no 4_554
H19A H21A 3.2225 no 4_554
H19A H21B 3.1785 no 3_566
H19A H21C 2.9736 no 4_554
H19B C15 3.4190 no 3_566
H19B C16 3.1987 no 3_566
H19B C21 3.5149 no 3_566
H19B C21 3.5307 no 4_554
H19B C22 2.9757 no 3_566
H19B H20B 3.3991 no 3_556
H19B H20C 3.2808 no 3_556
H19B H21A 3.0532 no 4_554
H19B H21B 2.8092 no 3_566
H19B H21C 3.1702 no 4_554
H19B H22A 2.4006 no 3_566
H19B H22C 3.0328 no 3_566
H19C C17 3.5056 no 1_545
H19C H17B 3.0712 no 1_545
H19C H17C 3.0388 no 1_545
H19C H20C 3.0392 no 3_556
H19C H21C 3.5505 no 4_554
H19C H22A 3.4508 no 1_545
H20A C11 3.1797 no 3_566
H20A C12 3.3486 no 3_566
H20A C17 3.2929 no 3_566
H20A C21 3.5686 no 2_546
H20A H17C 2.6285 no 3_566
H20A H18A 3.1428 no 3_566
H20A H21B 3.2190 no 2_546
H20A H21C 3.0445 no 2_546
H20A H22C 3.1368 no 2_546
H20B C21 3.4069 no 2_546
H20B C22 3.5919 no 1_545
H20B H19B 3.3991 no 3_556
H20B H21A 3.5760 no 2_546
H20B H21B 2.9046 no 2_546
H20B H21C 3.2232 no 2_546
H20B H22A 2.7439 no 1_545
H20C C11 3.4037 no 3_566
H20C C16 3.4442 no 3_566
H20C C17 3.5296 no 3_566
H20C H17B 3.5687 no 3_566
H20C H17C 3.0884 no 3_566
H20C H19B 3.2808 no 3_556
H20C H19C 3.0392 no 3_556
H20C H20C 2.9471 no 3_556
H20C H22A 3.3934 no 1_545
H20C H22A 2.9147 no 3_566
H21A C19 3.5772 no 4_555
H21A C22 3.4564 no 2_546
H21A H18A 3.0688 no 3_566
H21A H19A 3.2225 no 4_555
H21A H19B 3.0532 no 4_555
H21A H20B 3.5760 no 2_556
H21A H21B 3.0653 no 2_546
H21A H22A 3.2579 no 2_546
H21A H22C 2.7814 no 2_546
H21B C12 3.4911 no 3_566
H21B C13 3.4578 no 3_566
H21B C18 3.3248 no 3_566
H21B C19 3.2762 no 3_566
H21B C20 3.5076 no 2_556
H21B H18A 2.5448 no 3_566
H21B H19A 3.1785 no 3_566
H21B H19B 2.8092 no 3_566
H21B H20A 3.2190 no 2_556
H21B H20B 2.9046 no 2_556
H21B H21A 3.0653 no 2_556
H21B H22C 3.5938 no 2_546
H21C C19 3.4077 no 4_555
H21C C20 3.5375 no 2_556
H21C H19A 2.9736 no 4_555
H21C H19B 3.1702 no 4_555
H21C H19C 3.5505 no 4_555
H21C H20A 3.0445 no 2_556
H21C H20B 3.2232 no 2_556
H22A C19 3.3505 no 3_566
H22A C20 3.4934 no 1_565
H22A H18A 3.5684 no 4_565
H22A H19B 2.4006 no 3_566
H22A H19C 3.4508 no 1_565
H22A H20B 2.7439 no 1_565
H22A H20C 3.3934 no 1_565
H22A H20C 2.9147 no 3_566
H22A H21A 3.2579 no 2_556
H22B S2 3.4860 no 1_565
H22B H18A 3.2812 no 4_565
H22C C21 3.5845 no 2_556
H22C H18A 3.0526 no 4_565
H22C H19B 3.0328 no 3_566
H22C H20A 3.1368 no 2_556
H22C H21A 2.7814 no 2_556
H22C H21B 3.5938 no 2_556

loop_
_geom_torsion_atom_site_label_1
_geom_torsion_atom_site_label_2
_geom_torsion_atom_site_label_3
_geom_torsion_atom_site_label_4
_geom_torsion
_geom_torsion_publ_flag
Ni1 Ru1 S1 Ni1 0.00(2) no
Ni1 Ru1 S1 C1 89.67(8) no
S1 Ru1 Ni1 S1 -0.00(5) no
S1 Ru1 Ni1 S2 105.45(5) no
S1 Ru1 Ni1 O1 50.98(8) no
S1 Ru1 Ni1 N1 178.32(6) no
S1 Ru1 Ni1 N2 -74.47(6) no
Ni1 Ru1 S2 Ni1 -0.00(2) no
Ni1 Ru1 S2 C7 -90.42(8) no
S2 Ru1 Ni1 S1 -105.45(6) no
S2 Ru1 Ni1 S2 -0.00(5) no
S2 Ru1 Ni1 O1 -54.48(8) no
S2 Ru1 Ni1 N1 72.87(6) no
S2 Ru1 Ni1 N2 -179.92(6) no
Ni1 Ru1 C11 C12 109.2(2) no
Ni1 Ru1 C11 C16 -118.4(2) no
Ni1 Ru1 C11 C17 -3.7(6) no
C11 Ru1 Ni1 S1 112.3(2) no
C11 Ru1 Ni1 S2 -142.2(2) no
C11 Ru1 Ni1 O1 163.3(2) no
C11 Ru1 Ni1 N1 -69.4(2) no
C11 Ru1 Ni1 N2 37.9(2) no
Ni1 Ru1 C12 C11 -104.3(2) no
Ni1 Ru1 C12 C13 124.41(18) no
Ni1 Ru1 C12 C18 7.7(6) no
C12 Ru1 Ni1 S1 162.5(2) no
C12 Ru1 Ni1 S2 -92.1(2) no
C12 Ru1 Ni1 O1 -146.6(2) no
C12 Ru1 Ni1 N1 -19.2(2) no
C12 Ru1 Ni1 N2 88.0(2) no
Ni1 Ru1 C13 C12 -95.2(3) no
Ni1 Ru1 C13 C14 132.75(18) no
Ni1 Ru1 C13 C19 20.4(7) no
C13 Ru1 Ni1 S1 -144.7(3) no
C13 Ru1 Ni1 S2 -39.2(3) no
C13 Ru1 Ni1 O1 -93.7(3) no
C13 Ru1 Ni1 N1 33.7(3) no
C13 Ru1 Ni1 N2 140.9(3) no
Ni1 Ru1 C14 C13 -106.3(3) no
Ni1 Ru1 C14 C15 120.4(3) no
Ni1 Ru1 C14 C20 4.7(8) no
C14 Ru1 Ni1 S1 -76.4(4) no
C14 Ru1 Ni1 S2 29.0(4) no
C14 Ru1 Ni1 O1 -25.5(4) no
C14 Ru1 Ni1 N1 101.9(4) no
C14 Ru1 Ni1 N2 -150.9(4) no
Ni1 Ru1 C15 C14 -128.4(2) no
Ni1 Ru1 C15 C16 99.8(3) no
Ni1 Ru1 C15 C21 -12.1(7) no
C15 Ru1 Ni1 S1 0.3(3) no
C15 Ru1 Ni1 S2 105.7(3) no
C15 Ru1 Ni1 O1 51.3(3) no
C15 Ru1 Ni1 N1 178.6(3) no
C15 Ru1 Ni1 N2 -74.2(3) no
Ni1 Ru1 C16 C11 97.3(3) no
Ni1 Ru1 C16 C15 -130.94(17) no
Ni1 Ru1 C16 C22 -16.5(7) no
C16 Ru1 Ni1 S1 61.8(2) no
C16 Ru1 Ni1 S2 167.2(2) no
C16 Ru1 Ni1 O1 112.8(3) no
C16 Ru1 Ni1 N1 -119.9(2) no
C16 Ru1 Ni1 N2 -12.7(3) no
S1 Ru1 S2 Ni1 -52.09(5) no
S1 Ru1 S2 C7 -142.51(9) no
S2 Ru1 S1 Ni1 52.54(5) no
S2 Ru1 S1 C1 142.21(9) no
S1 Ru1 C11 C12 179.70(10) no
S1 Ru1 C11 C16 -47.9(3) no
S1 Ru1 C11 C17 66.8(5) no
C11 Ru1 S1 Ni1 -115.1(2) no
C11 Ru1 S1 C1 -25.5(2) no
S1 Ru1 C13 C12 157.71(16) no
S1 Ru1 C13 C14 25.7(5) no
S1 Ru1 C13 C19 -86.6(6) no
C13 Ru1 S1 Ni1 132.2(4) no
C13 Ru1 S1 C1 -138.2(4) no
S1 Ru1 C14 C13 -166.47(15) no
S1 Ru1 C14 C15 60.2(3) no
S1 Ru1 C14 C20 -55.5(5) no
C14 Ru1 S1 Ni1 149.02(18) no
C14 Ru1 S1 C1 -121.32(19) no
S1 Ru1 C15 C14 -128.2(2) no
S1 Ru1 C15 C16 100.0(2) no
S1 Ru1 C15 C21 -11.9(5) no
C15 Ru1 S1 Ni1 -179.85(17) no
C15 Ru1 S1 C1 -90.18(19) no
S1 Ru1 C16 C11 143.5(2) no
S1 Ru1 C16 C15 -84.8(2) no
S1 Ru1 C16 C22 29.6(5) no
C16 Ru1 S1 Ni1 -142.11(17) no
C16 Ru1 S1 C1 -52.44(18) no
S2 Ru1 C11 C12 24.6(5) no
S2 Ru1 C11 C16 157.06(15) no
S2 Ru1 C11 C17 -88.3(6) no
C11 Ru1 S2 Ni1 108.1(3) no
C11 Ru1 S2 C7 17.7(4) no
S2 Ru1 C12 C11 -166.84(15) no
S2 Ru1 C12 C13 61.9(3) no
S2 Ru1 C12 C18 -54.8(5) no
C12 Ru1 S2 Ni1 124.37(19) no
C12 Ru1 S2 C7 33.9(2) no
S2 Ru1 C13 C12 -126.1(2) no
S2 Ru1 C13 C14 101.8(2) no
S2 Ru1 C13 C19 -10.5(5) no
C13 Ru1 S2 Ni1 156.67(17) no
C13 Ru1 S2 C7 66.25(19) no
S2 Ru1 C14 C13 -82.7(2) no
S2 Ru1 C14 C15 143.9(2) no
S2 Ru1 C14 C20 28.3(5) no
C14 Ru1 S2 Ni1 -166.37(17) no
C14 Ru1 S2 C7 103.21(19) no
S2 Ru1 C15 C14 -47.2(3) no
S2 Ru1 C15 C16 -179.04(10) no
S2 Ru1 C15 C21 69.1(5) no
C15 Ru1 S2 Ni1 -140.1(2) no
C15 Ru1 S2 C7 129.5(2) no
C11 Ru1 C12 C11 -0.0(3) no
C11 Ru1 C12 C13 -131.3(5) no
C11 Ru1 C12 C18 112.0(7) no
C12 Ru1 C11 C12 -0.0(3) no
C12 Ru1 C11 C16 132.4(5) no
C12 Ru1 C11 C17 -113.0(7) no
C11 Ru1 C13 C12 30.0(2) no
C11 Ru1 C13 C14 -102.1(3) no
C11 Ru1 C13 C19 145.6(6) no
C13 Ru1 C11 C12 -29.5(2) no
C13 Ru1 C11 C16 102.9(3) no
C13 Ru1 C11 C17 -142.4(6) no
C11 Ru1 C14 C13 66.8(3) no
C11 Ru1 C14 C15 -66.5(3) no
C11 Ru1 C14 C20 177.8(5) no
C14 Ru1 C11 C12 -66.5(3) no
C14 Ru1 C11 C16 65.9(3) no
C14 Ru1 C11 C17 -179.5(5) no
C11 Ru1 C15 C14 102.6(3) no
C11 Ru1 C15 C16 -29.2(2) no
C11 Ru1 C15 C21 -141.0(5) no
C15 Ru1 C11 C12 -102.7(3) no
C15 Ru1 C11 C16 29.7(2) no
C15 Ru1 C11 C17 144.3(6) no
C11 Ru1 C16 C11 0.0(3) no
C11 Ru1 C16 C15 131.7(5) no
C11 Ru1 C16 C22 -113.9(7) no
C16 Ru1 C11 C12 -132.4(5) no
C16 Ru1 C11 C16 0.0(3) no
C16 Ru1 C11 C17 114.6(7) no
C12 Ru1 C13 C12 0.0(3) no
C12 Ru1 C13 C14 -132.1(5) no
C12 Ru1 C13 C19 115.6(7) no
C13 Ru1 C12 C11 131.3(5) no
C13 Ru1 C12 C13 0.0(3) no
C13 Ru1 C12 C18 -116.7(7) no
C12 Ru1 C14 C13 29.2(2) no
C12 Ru1 C14 C15 -104.2(3) no
C12 Ru1 C14 C20 140.2(6) no
C14 Ru1 C12 C11 102.1(3) no
C14 Ru1 C12 C13 -29.2(2) no
C14 Ru1 C12 C18 -145.9(6) no
C12 Ru1 C15 C14 65.2(3) no
C12 Ru1 C15 C16 -66.6(3) no
C12 Ru1 C15 C21 -178.5(5) no
C15 Ru1 C12 C11 66.2(3) no
C15 Ru1 C12 C13 -65.0(3) no
C15 Ru1 C12 C18 178.3(6) no
C12 Ru1 C16 C11 -29.3(2) no
C12 Ru1 C16 C15 102.4(3) no
C12 Ru1 C16 C22 -143.2(6) no
C16 Ru1 C12 C11 28.8(2) no
C16 Ru1 C12 C13 -102.5(3) no
C16 Ru1 C12 C18 140.8(6) no
C13 Ru1 C14 C13 0.0(3) no
C13 Ru1 C14 C15 -133.4(5) no
C13 Ru1 C14 C20 111.0(6) no
C14 Ru1 C13 C12 132.1(5) no
C14 Ru1 C13 C14 -0.0(3) no
C14 Ru1 C13 C19 -112.3(6) no
C13 Ru1 C15 C14 28.6(2) no
C13 Ru1 C15 C16 -103.2(3) no
C13 Ru1 C15 C21 144.9(5) no
C15 Ru1 C13 C12 104.0(3) no
C15 Ru1 C13 C14 -28.0(2) no
C15 Ru1 C13 C19 -140.3(6) no
C13 Ru1 C16 C11 -66.2(3) no
C13 Ru1 C16 C15 65.5(3) no
C13 Ru1 C16 C22 179.9(5) no
C16 Ru1 C13 C12 66.7(3) no
C16 Ru1 C13 C14 -65.4(3) no
C16 Ru1 C13 C19 -177.7(5) no
C14 Ru1 C15 C14 -0.0(3) no
C14 Ru1 C15 C16 -131.8(5) no
C14 Ru1 C15 C21 116.3(6) no
C15 Ru1 C14 C13 133.4(5) no
C15 Ru1 C14 C15 -0.0(3) no
C15 Ru1 C14 C20 -115.6(7) no
C14 Ru1 C16 C11 -102.9(3) no
C14 Ru1 C16 C15 28.8(2) no
C14 Ru1 C16 C22 143.2(6) no
C16 Ru1 C14 C13 103.6(3) no
C16 Ru1 C14 C15 -29.8(2) no
C16 Ru1 C14 C20 -145.4(6) no
C15 Ru1 C16 C11 -131.7(5) no
C15 Ru1 C16 C15 -0.0(3) no
C15 Ru1 C16 C22 114.4(7) no
C16 Ru1 C15 C14 131.8(5) no
C16 Ru1 C15 C16 -0.0(3) no
C16 Ru1 C15 C21 -111.9(6) no
Ru1 Ni1 S1 Ru1 0.000(13) no
Ru1 Ni1 S1 C1 -108.65(7) no
Ru1 Ni1 S2 Ru1 -0.000(12) no
Ru1 Ni1 S2 C7 108.11(7) no
Ru1 Ni1 O1 C10 15.2(5) no
Ru1 Ni1 N1 C5 96.9(3) no
Ru1 Ni1 N1 C6 -20.1(3) no
Ru1 Ni1 N1 C9 -139.0(3) no
Ru1 Ni1 N2 C2 22.8(3) no
Ru1 Ni1 N2 C3 -94.5(3) no
Ru1 Ni1 N2 C8 141.6(3) no
S1 Ni1 S2 Ru1 53.14(5) no
S1 Ni1 S2 C7 161.25(7) no
S2 Ni1 S1 Ru1 -52.69(5) no
S2 Ni1 S1 C1 -161.34(7) no
S1 Ni1 O1 C10 55.7(3) no
O1 Ni1 S1 Ru1 -154.17(14) no
O1 Ni1 S1 C1 97.18(15) no
S1 Ni1 N2 C2 -29.5(3) no
S1 Ni1 N2 C3 -146.8(3) no
S1 Ni1 N2 C8 89.3(3) no
N2 Ni1 S1 Ru1 113.13(15) no
N2 Ni1 S1 C1 4.48(16) no
S2 Ni1 O1 C10 -27.7(4) no
O1 Ni1 S2 Ru1 152.66(15) no
O1 Ni1 S2 C7 -99.23(16) no
S2 Ni1 N1 C5 148.2(3) no
S2 Ni1 N1 C6 31.2(3) no
S2 Ni1 N1 C9 -87.7(3) no
N1 Ni1 S2 Ru1 -114.37(16) no
N1 Ni1 S2 C7 -6.26(16) no
O1 Ni1 N1 C5 -109.1(3) no
O1 Ni1 N1 C6 133.9(3) no
O1 Ni1 N1 C9 15.1(3) no
N1 Ni1 O1 C10 -115.5(4) no
O1 Ni1 N2 C2 -130.6(3) no
O1 Ni1 N2 C3 112.2(3) no
O1 Ni1 N2 C8 -11.7(3) no
N2 Ni1 O1 C10 144.1(4) no
N1 Ni1 N2 C2 135.3(3) no
N1 Ni1 N2 C3 18.0(4) no
N1 Ni1 N2 C8 -105.9(3) no
N2 Ni1 N1 C5 -15.4(4) no
N2 Ni1 N1 C6 -132.3(3) no
N2 Ni1 N1 C9 108.8(3) no
Ru1 S1 C1 C2 -50.5(4) no
Ni1 S1 C1 C2 21.6(4) no
Ru1 S2 C7 C6 52.7(5) no
Ni1 S2 C7 C6 -19.6(4) no
Ni1 O1 C10 O2 170.4(5) no
Ni1 N1 C5 C4 42.3(7) no
Ni1 N1 C6 C7 -54.1(6) no
C5 N1 C6 C7 -176.9(5) no
C6 N1 C5 C4 159.5(5) no
C9 N1 C5 C4 -83.0(7) no
C9 N1 C6 C7 65.9(7) no
Ni1 N2 C2 C1 52.9(5) no
Ni1 N2 C3 C4 -48.2(6) no
C2 N2 C3 C4 -165.0(5) no
C3 N2 C2 C1 174.5(5) no
C8 N2 C2 C1 -69.2(6) no
C8 N2 C3 C4 78.5(6) no
S1 C1 C2 N2 -51.5(6) no
N2 C3 C4 C5 81.6(7) no
C3 C4 C5 N1 -77.6(8) no
N1 C6 C7 S2 50.4(7) no
Ru1 C11 C12 Ru1 -0.000(12) no
Ru1 C11 C12 C13 54.7(4) no
Ru1 C11 C12 C18 -127.5(5) no
Ru1 C11 C16 Ru1 0.000(12) no
Ru1 C11 C16 C15 -54.6(4) no
Ru1 C11 C16 C22 127.8(5) no
C12 C11 C16 Ru1 53.9(5) no
C12 C11 C16 C15 -0.7(9) no
C12 C11 C16 C22 -178.3(5) no
C16 C11 C12 Ru1 -54.2(5) no
C16 C11 C12 C13 0.5(9) no
C16 C11 C12 C18 178.4(5) no
C17 C11 C12 Ru1 127.5(6) no
C17 C11 C12 C13 -177.9(5) no
C17 C11 C12 C18 0.0(9) no
C17 C11 C16 Ru1 -127.8(6) no
C17 C11 C16 C15 177.6(5) no
C17 C11 C16 C22 0.0(9) no
Ru1 C12 C13 Ru1 0.000(13) no
Ru1 C12 C13 C14 56.2(5) no
Ru1 C12 C13 C19 -125.8(5) no
C11 C12 C13 Ru1 -54.5(5) no
C11 C12 C13 C14 1.7(9) no
C11 C12 C13 C19 179.6(5) no
C18 C12 C13 Ru1 127.7(6) no
C18 C12 C13 C14 -176.1(5) no
C18 C12 C13 C19 1.8(9) no
Ru1 C13 C14 Ru1 0.000(14) no
Ru1 C13 C14 C15 51.7(4) no
Ru1 C13 C14 C20 -125.9(5) no
C12 C13 C14 Ru1 -55.3(6) no
C12 C13 C14 C15 -3.6(9) no
C12 C13 C14 C20 178.8(5) no
C19 C13 C14 Ru1 126.6(6) no
C19 C13 C14 C15 178.4(5) no
C19 C13 C14 C20 0.7(8) no
Ru1 C14 C15 Ru1 -0.000(13) no
Ru1 C14 C15 C16 54.6(4) no
Ru1 C14 C15 C21 -124.2(5) no
C13 C14 C15 Ru1 -51.3(5) no
C13 C14 C15 C16 3.3(9) no
C13 C14 C15 C21 -175.4(5) no
C20 C14 C15 Ru1 126.3(6) no
C20 C14 C15 C16 -179.1(5) no
C20 C14 C15 C21 2.1(9) no
Ru1 C15 C16 Ru1 -0.000(13) no
Ru1 C15 C16 C11 54.5(4) no
Ru1 C15 C16 C22 -127.9(5) no
C14 C15 C16 Ru1 -55.7(5) no
C14 C15 C16 C11 -1.2(9) no
C14 C15 C16 C22 176.4(5) no
C21 C15 C16 Ru1 123.1(6) no
C21 C15 C16 C11 177.6(5) no
C21 C15 C16 C22 -4.8(9) no
